data_1548057
loop_
_publ_author_name
'Omorodion, Harrison'
'Palenzuela, Miguel'
'Ruether, Manuel'
'Twamley, Brendan'
'Platts, James A.'
'Baker, Robert J.'

_publ_section_title
;
 A rationally designed perfluorinated host for the extraction of PFOA from
 water utilising non-covalent interactions
;
_journal_issue 10
_journal_name_full 'New Journal of Chemistry'
_journal_page_first 7956
_journal_paper_doi 10.1039/C7NJ03026F
_journal_volume 42
_journal_year 2018
_chemical_formula_moiety 'C8 H F15 O2'
_chemical_formula_sum 'C8 H F15 O2'
_chemical_formula_weight 414.09
_chemical_melting_point 331.5
_chemical_name_common 'Perfluorooctanoic acid'
_chemical_name_systematic 'pentadecafluorooctanoic acid'
_space_group_crystal_system triclinic
_space_group_IT_number 2
_space_group_name_Hall '-P 1'
_space_group_name_H-M_alt 'P -1'
_symmetry_space_group_name_Hall '-P 1'
_symmetry_space_group_name_H-M 'P -1'
_atom_sites_solution_hydrogens geom
_audit_creation_method SHELXL-2014/7
_audit_update_record
;
2017-01-30 deposited with the CCDC.
2017-11-15 downloaded from the CCDC.
;
_cell_angle_alpha 96.641(4)
_cell_angle_beta 90.839(4)
_cell_angle_gamma 90.018(4)
_cell_formula_units_Z 8
_cell_length_a 9.9639(17)
_cell_length_b 10.7932(18)
_cell_length_c 23.575(4)
_cell_measurement_reflns_used 9133
_cell_measurement_temperature 100(2)
_cell_measurement_theta_max 27.13
_cell_measurement_theta_min 3.40
_cell_volume 2518.0(7)
_computing_cell_refinement 'SAINT+ Ver. 8.34A (Bruker, 2013)'
_computing_data_collection 'APEX2 Ver. 2014.11-0 (Bruker, 2014)'
_computing_data_reduction 'SAINT+ Ver. 8.34A (Bruker, 2013)'
_computing_molecular_graphics 'SHELXTL (Bruker, 2008-2014)'
_computing_publication_material 'SHELXTL (Bruker, 2008-2014)'
_computing_structure_refinement 'SHELXL-2014/7 (Sheldrick, 2014)'
_computing_structure_solution 'SHELXT-2014/4 (Sheldrick, 2014)'
_diffrn_ambient_temperature 100(2)
_diffrn_detector_area_resol_mean 8.258
_diffrn_measured_fraction_theta_full 1.000
_diffrn_measured_fraction_theta_max 0.958
_diffrn_measurement_device_type 'Bruker APEX-II CCD'
_diffrn_measurement_method '\f and \w scans'
_diffrn_radiation_type MoK\a
_diffrn_radiation_wavelength 0.71073
_diffrn_reflns_av_R_equivalents 0.0630
_diffrn_reflns_av_unetI/netI 0.0911
_diffrn_reflns_Laue_measured_fraction_full 1.000
_diffrn_reflns_Laue_measured_fraction_max 0.958
_diffrn_reflns_limit_h_max 12
_diffrn_reflns_limit_h_min -9
_diffrn_reflns_limit_k_max 13
_diffrn_reflns_limit_k_min -13
_diffrn_reflns_limit_l_max 28
_diffrn_reflns_limit_l_min -28
_diffrn_reflns_number 25077
_diffrn_reflns_point_group_measured_fraction_full 1.000
_diffrn_reflns_point_group_measured_fraction_max 0.958
_diffrn_reflns_theta_full 25.242
_diffrn_reflns_theta_max 25.499
_diffrn_reflns_theta_min 0.870
_diffrn_source 'sealed tube'
_exptl_absorpt_coefficient_mu 0.296
_exptl_absorpt_correction_T_max 0.7455
_exptl_absorpt_correction_T_min 0.6740
_exptl_absorpt_correction_type multi-scan
_exptl_absorpt_process_details
;
SADABS-2014/5 (Bruker, 2014/5) was used for absorption correction.
wR2(int) was 0.0791 before and 0.0624 after correction.
The Ratio of minimum to maximum transmission is 0.842.
The \l/2 correction factor is 0.00150.
;
_exptl_crystal_colour colourless
_exptl_crystal_density_diffrn 2.185
_exptl_crystal_description flat
_exptl_crystal_F_000 1600
_exptl_crystal_recrystallization_method 'Re-crystallisation from solvent'
_exptl_crystal_size_max 0.430
_exptl_crystal_size_mid 0.100
_exptl_crystal_size_min 0.030
_refine_diff_density_max 1.019
_refine_diff_density_min -0.563
_refine_diff_density_rms 0.143
_refine_ls_extinction_method none
_refine_ls_goodness_of_fit_ref 1.045
_refine_ls_hydrogen_treatment constr
_refine_ls_matrix_type full
_refine_ls_number_parameters 906
_refine_ls_number_reflns 9338
_refine_ls_number_restraints 846
_refine_ls_restrained_S_all 1.024
_refine_ls_R_factor_all 0.1549
_refine_ls_R_factor_gt 0.0971
_refine_ls_shift/su_max 0.001
_refine_ls_shift/su_mean 0.000
_refine_ls_structure_factor_coef Fsqd
_refine_ls_weighting_details 'w=1/[\s^2^(Fo^2^)+(0.1242P)^2^+19.4586P] where P=(Fo^2^+2Fc^2^)/3'
_refine_ls_weighting_scheme calc
_refine_ls_wR_factor_gt 0.2500
_refine_ls_wR_factor_ref 0.2831
_reflns_Friedel_coverage 0.000
_reflns_number_gt 5388
_reflns_number_total 9338
_reflns_threshold_expression 'I > 2\s(I)'
_cod_data_source_file c7nj03026f2.cif
_cod_data_source_block tcd274
_cod_depositor_comments 'Adding full bibliography for 1548057.cif.'
_cod_database_code 1548057
_shelx_shelxl_version_number 2014/7
_shelx_space_group_comment
; 
The symmetry employed for this shelxl refinement is uniquely defined 
by the following loop, which should always be used as a source of 
symmetry information in preference to the above space-group names. 
They are only intended as comments. 
;
_shelx_estimated_absorpt_t_min 0.883
_shelx_estimated_absorpt_t_max 0.991

loop_
_space_group_symop_operation_xyz
'x, y, z'
'-x, -y, -z'

loop_
_atom_site_label
_atom_site_type_symbol
_atom_site_fract_x
_atom_site_fract_y
_atom_site_fract_z
_atom_site_U_iso_or_equiv
_atom_site_adp_type
_atom_site_occupancy
_atom_site_site_symmetry_order
_atom_site_calc_flag
_atom_site_refinement_flags_posn
_atom_site_refinement_flags_adp
C1 C 0.1075(12) 0.1471(11) 0.5655(5) 0.032(2) Uani 1 1 d . U
C2 C 0.0196(11) 0.1637(10) 0.6179(5) 0.0264(18) Uani 1 1 d . U
C3 C 0.0934(10) 0.1690(9) 0.6762(5) 0.0211(17) Uani 1 1 d . U
C4 C 0.0090(9) 0.2161(9) 0.7285(5) 0.0214(17) Uani 1 1 d . U
C5 C 0.0758(9) 0.1904(8) 0.7868(4) 0.0176(17) Uani 1 1 d . U
C6 C 0.0264(10) 0.2747(9) 0.8385(4) 0.0216(18) Uani 1 1 d . U
C7 C 0.0609(10) 0.2355(9) 0.8986(4) 0.0196(17) Uani 1 1 d . U
C8 C 0.0364(9) 0.3433(8) 0.9461(4) 0.0152(17) Uani 1 1 d . U
C9 C 0.6090(12) 0.3835(10) 0.5655(5) 0.029(2) Uani 1 1 d . U
C10 C 0.5196(10) 0.3940(10) 0.6183(5) 0.0255(18) Uani 1 1 d . U
C11 C 0.5953(10) 0.4173(9) 0.6758(5) 0.0213(18) Uani 1 1 d . U
C12 C 0.5097(9) 0.3947(9) 0.7283(4) 0.0207(17) Uani 1 1 d . U
C13 C 0.5745(9) 0.4531(8) 0.7867(4) 0.0171(17) Uani 1 1 d . U
C14 C 0.5251(10) 0.3925(9) 0.8388(4) 0.0224(18) Uani 1 1 d . U
C15 C 0.5618(9) 0.4620(8) 0.8980(4) 0.0168(17) Uani 1 1 d . U
C16 C 0.5385(9) 0.3765(9) 0.9458(4) 0.0174(18) Uani 1 1 d . U
C17 C 0.0564(14) 0.6249(11) 0.5642(5) 0.038(2) Uani 1 1 d . U
C18 C 0.1108(11) 0.6932(10) 0.6195(5) 0.0273(19) Uani 1 1 d . U
C19 C 0.0611(11) 0.6492(9) 0.6751(5) 0.0246(18) Uani 1 1 d . U
C20 C 0.0878(10) 0.7383(9) 0.7298(5) 0.0251(18) Uani 1 1 d . U
C21 C 0.0724(10) 0.6853(9) 0.7871(4) 0.0179(17) Uani 1 1 d . U
C22 C 0.0581(9) 0.7819(8) 0.8396(4) 0.0167(16) Uani 1 1 d . U
C23 C 0.0718(9) 0.7376(9) 0.8986(4) 0.0173(17) Uani 1 1 d . U
C24 C 0.0427(9) 0.8430(9) 0.9465(4) 0.0165(17) Uani 1 1 d . U
C25 C 0.5576(14) 0.9077(11) 0.5655(5) 0.037(2) Uani 1 1 d . U
C26 C 0.6119(11) 0.8649(9) 0.6201(5) 0.0266(19) Uani 1 1 d . U
C27 C 0.5635(11) 0.9373(9) 0.6755(5) 0.0232(18) Uani 1 1 d . U
C28 C 0.5858(10) 0.8716(9) 0.7302(5) 0.0230(18) Uani 1 1 d . U
C29 C 0.5712(10) 0.9577(9) 0.7864(5) 0.0198(17) Uani 1 1 d . U
C30 C 0.5597(9) 0.8849(9) 0.8402(4) 0.0176(17) Uani 1 1 d . U
C31 C 0.5687(8) 0.9637(8) 0.8987(4) 0.0149(16) Uani 1 1 d . U
C32 C 0.5417(9) 0.8809(9) 0.9473(4) 0.0158(18) Uani 1 1 d . U
F1 F 0.0354(8) 0.1279(6) 0.5181(3) 0.0435(17) Uani 1 1 d . U
F2 F 0.1922(9) 0.0550(7) 0.5683(3) 0.055(2) Uani 1 1 d . U
F3 F 0.1790(7) 0.2523(6) 0.5614(3) 0.0381(16) Uani 1 1 d . U
F4 F -0.0661(7) 0.0681(6) 0.6130(3) 0.0411(17) Uani 1 1 d . U
F5 F -0.0494(6) 0.2693(6) 0.6168(3) 0.0356(15) Uani 1 1 d . U
F6 F 0.1381(7) 0.0537(6) 0.6831(3) 0.0310(14) Uani 1 1 d . U
F7 F 0.2002(6) 0.2453(6) 0.6742(3) 0.0326(15) Uani 1 1 d . U
F8 F -0.1115(6) 0.1621(6) 0.7230(3) 0.0327(15) Uani 1 1 d . U
F9 F -0.0056(7) 0.3405(5) 0.7295(3) 0.0288(14) Uani 1 1 d . U
F10 F 0.0435(7) 0.0701(5) 0.7946(3) 0.0323(15) Uani 1 1 d . U
F11 F 0.2063(6) 0.2005(6) 0.7842(3) 0.0357(15) Uani 1 1 d . U
F12 F -0.1105(6) 0.2844(7) 0.8348(3) 0.0369(16) Uani 1 1 d . U
F13 F 0.0792(7) 0.3877(5) 0.8377(3) 0.0345(15) Uani 1 1 d . U
F14 F -0.0180(6) 0.1373(5) 0.9068(2) 0.0220(12) Uani 1 1 d . U
F15 F 0.1890(5) 0.1968(5) 0.8990(3) 0.0235(13) Uani 1 1 d . U
F16 F 0.6798(7) 0.2778(6) 0.5617(3) 0.0373(15) Uani 1 1 d . U
F17 F 0.5339(8) 0.3808(6) 0.5185(3) 0.0435(17) Uani 1 1 d . U
F18 F 0.6934(8) 0.4772(7) 0.5679(3) 0.0481(19) Uani 1 1 d . U
F19 F 0.4486(7) 0.2859(6) 0.6159(3) 0.0356(15) Uani 1 1 d . U
F20 F 0.4340(7) 0.4864(6) 0.6129(3) 0.0405(16) Uani 1 1 d . U
F21 F 0.7024(6) 0.3391(6) 0.6742(3) 0.0339(15) Uani 1 1 d . U
F22 F 0.6388(7) 0.5359(6) 0.6824(3) 0.0336(15) Uani 1 1 d . U
F23 F 0.3889(6) 0.4472(6) 0.7230(3) 0.0307(14) Uani 1 1 d . U
F24 F 0.4935(7) 0.2734(5) 0.7291(3) 0.0297(14) Uani 1 1 d . U
F25 F 0.7083(6) 0.4353(6) 0.7833(3) 0.0355(15) Uani 1 1 d . U
F26 F 0.5467(7) 0.5731(5) 0.7944(3) 0.0328(15) Uani 1 1 d . U
F27 F 0.3925(6) 0.3812(6) 0.8350(3) 0.0375(16) Uani 1 1 d . U
F28 F 0.5777(8) 0.2759(5) 0.8371(3) 0.0393(16) Uani 1 1 d . U
F29 F 0.4846(5) 0.5654(5) 0.9066(2) 0.0213(12) Uani 1 1 d . U
F30 F 0.6925(5) 0.4988(5) 0.8988(3) 0.0233(13) Uani 1 1 d . U
F31 F 0.0711(10) 0.5024(7) 0.5651(3) 0.061(2) Uani 1 1 d . U
F32 F 0.1211(8) 0.6562(7) 0.5200(3) 0.0464(18) Uani 1 1 d . U
F33 F -0.0736(8) 0.6496(7) 0.5576(3) 0.0496(18) Uani 1 1 d . U
F34 F 0.2459(6) 0.6847(7) 0.6184(3) 0.0398(16) Uani 1 1 d . U
F35 F 0.0773(7) 0.8158(5) 0.6192(3) 0.0341(15) Uani 1 1 d . U
F36 F -0.0713(6) 0.6255(6) 0.6697(3) 0.0334(15) Uani 1 1 d . U
F37 F 0.1266(7) 0.5413(6) 0.6821(3) 0.0361(16) Uani 1 1 d . U
F38 F -0.0006(6) 0.8356(5) 0.7284(2) 0.0225(12) Uani 1 1 d . U
F39 F 0.2115(6) 0.7852(6) 0.7279(3) 0.0341(15) Uani 1 1 d . U
F40 F -0.0399(6) 0.6116(5) 0.7834(3) 0.0324(15) Uani 1 1 d . U
F41 F 0.1779(6) 0.6094(5) 0.7942(3) 0.0323(14) Uani 1 1 d . U
F42 F -0.0583(6) 0.8392(5) 0.8373(2) 0.0259(13) Uani 1 1 d . U
F43 F 0.1587(5) 0.8673(5) 0.8370(2) 0.0226(12) Uani 1 1 d . U
F44 F -0.0151(5) 0.6416(5) 0.9017(2) 0.0213(12) Uani 1 1 d . U
F45 F 0.1987(5) 0.6914(5) 0.9058(2) 0.0211(12) Uani 1 1 d . U
F46 F 0.4266(8) 0.8781(7) 0.5576(3) 0.0478(18) Uani 1 1 d . U
F47 F 0.6221(8) 0.8523(7) 0.5200(3) 0.0457(18) Uani 1 1 d . U
F48 F 0.5708(11) 1.0300(7) 0.5655(3) 0.067(3) Uani 1 1 d . U
F49 F 0.5784(7) 0.7422(5) 0.6186(3) 0.0350(15) Uani 1 1 d . U
F50 F 0.7466(6) 0.8698(6) 0.6182(3) 0.0393(16) Uani 1 1 d . U
F51 F 0.4292(6) 0.9556(6) 0.6696(3) 0.0336(15) Uani 1 1 d . U
F52 F 0.6246(7) 1.0484(5) 0.6818(3) 0.0304(14) Uani 1 1 d . U
F53 F 0.4993(6) 0.7770(5) 0.7284(3) 0.0250(13) Uani 1 1 d . U
F54 F 0.7120(6) 0.8248(6) 0.7276(3) 0.0299(14) Uani 1 1 d . U
F55 F 0.4589(6) 1.0246(6) 0.7833(3) 0.0290(13) Uani 1 1 d . U
F56 F 0.6782(6) 1.0328(6) 0.7939(3) 0.0310(14) Uani 1 1 d . U
F57 F 0.4407(5) 0.8253(5) 0.8374(3) 0.0262(13) Uani 1 1 d . U
F58 F 0.6594(6) 0.7978(5) 0.8371(3) 0.0254(13) Uani 1 1 d . U
F59 F 0.4812(6) 1.0587(5) 0.9022(2) 0.0222(12) Uani 1 1 d . U
F60 F 0.6954(5) 1.0121(5) 0.9058(2) 0.0215(13) Uani 1 1 d . U
O1 O -0.0795(6) 0.3621(6) 0.9620(3) 0.0216(15) Uani 1 1 d . U
O2 O 0.1449(8) 0.4091(7) 0.9642(3) 0.0333(18) Uani 1 1 d . U
H2 H 0.2081 0.3909 0.9415 0.050 Uiso 1 1 calc R U
O3 O 0.4205(6) 0.3683(6) 0.9611(3) 0.0220(15) Uani 1 1 d . U
O4 O 0.6407(7) 0.3200(7) 0.9648(4) 0.0321(18) Uani 1 1 d . U
H4 H 0.7116 0.3550 0.9560 0.048 Uiso 1 1 calc R U
O5 O -0.0745(6) 0.8586(6) 0.9626(3) 0.0184(14) Uani 1 1 d . U
O6 O 0.1476(7) 0.9136(7) 0.9649(3) 0.0314(18) Uani 1 1 d . U
H6 H 0.2119 0.8983 0.9426 0.047 Uiso 1 1 calc R U
O7 O 0.4257(6) 0.8734(6) 0.9635(3) 0.0173(14) Uani 1 1 d . U
O8 O 0.6453(7) 0.8193(7) 0.9654(4) 0.0320(18) Uani 1 1 d . U
H8 H 0.7151 0.8394 0.9491 0.048 Uiso 1 1 calc R U

loop_
_atom_site_aniso_label
_atom_site_aniso_U_11
_atom_site_aniso_U_22
_atom_site_aniso_U_33
_atom_site_aniso_U_23
_atom_site_aniso_U_13
_atom_site_aniso_U_12
C1 0.037(4) 0.030(4) 0.029(4) 0.009(3) 0.006(3) -0.007(3)
C2 0.024(4) 0.026(4) 0.031(4) 0.009(3) -0.003(3) -0.008(3)
C3 0.014(3) 0.021(4) 0.030(4) 0.007(3) 0.001(3) -0.003(3)
C4 0.011(3) 0.019(4) 0.035(4) 0.008(3) 0.001(3) -0.006(3)
C5 0.012(3) 0.013(3) 0.029(4) 0.006(3) 0.000(3) -0.004(3)
C6 0.022(4) 0.015(3) 0.029(4) 0.005(3) 0.001(3) 0.005(3)
C7 0.014(3) 0.019(4) 0.028(4) 0.008(3) 0.000(3) -0.001(3)
C8 0.010(3) 0.018(4) 0.020(4) 0.010(3) -0.001(3) -0.002(3)
C9 0.035(4) 0.025(4) 0.029(4) 0.007(3) 0.007(3) -0.009(3)
C10 0.021(4) 0.025(4) 0.032(4) 0.009(3) 0.000(3) -0.007(3)
C11 0.015(3) 0.022(4) 0.029(4) 0.008(3) 0.001(3) -0.008(3)
C12 0.013(3) 0.020(4) 0.030(4) 0.007(3) 0.001(3) -0.006(3)
C13 0.010(3) 0.014(3) 0.028(4) 0.006(3) -0.002(3) -0.009(3)
C14 0.023(4) 0.016(4) 0.029(4) 0.006(3) 0.003(3) -0.007(3)
C15 0.011(3) 0.013(3) 0.027(4) 0.004(3) 0.002(3) 0.003(3)
C16 0.007(3) 0.023(4) 0.023(4) 0.005(3) 0.003(3) -0.001(3)
C17 0.059(5) 0.029(4) 0.026(4) 0.006(3) 0.004(3) -0.007(4)
C18 0.029(4) 0.020(4) 0.033(4) 0.007(3) 0.006(3) -0.001(3)
C19 0.029(4) 0.017(4) 0.028(4) 0.006(3) 0.003(3) -0.006(3)
C20 0.022(4) 0.021(4) 0.033(4) 0.007(3) -0.001(3) -0.002(3)
C21 0.014(3) 0.016(3) 0.025(4) 0.004(3) 0.000(3) -0.003(3)
C22 0.007(3) 0.014(3) 0.029(3) 0.004(3) 0.000(2) -0.004(2)
C23 0.008(3) 0.018(3) 0.026(4) 0.004(3) 0.002(3) -0.002(3)
C24 0.010(3) 0.020(4) 0.021(4) 0.010(3) 0.000(3) 0.001(3)
C25 0.058(5) 0.027(4) 0.027(4) 0.008(3) 0.004(3) -0.002(3)
C26 0.031(4) 0.019(4) 0.031(4) 0.006(3) 0.007(3) -0.009(3)
C27 0.025(4) 0.019(4) 0.026(4) 0.007(3) 0.002(3) -0.005(3)
C28 0.020(4) 0.016(3) 0.034(4) 0.006(3) 0.002(3) -0.005(3)
C29 0.014(3) 0.017(3) 0.029(4) 0.004(3) 0.002(3) -0.004(3)
C30 0.008(3) 0.017(3) 0.028(3) 0.005(3) 0.000(2) -0.009(2)
C31 0.003(3) 0.016(3) 0.027(4) 0.003(3) 0.002(3) -0.001(2)
C32 0.004(3) 0.017(4) 0.026(4) 0.003(3) 0.001(3) -0.001(3)
F1 0.059(4) 0.042(4) 0.030(3) 0.007(3) 0.000(3) -0.007(3)
F2 0.074(5) 0.049(4) 0.045(4) 0.014(3) 0.018(4) 0.023(3)
F3 0.040(4) 0.043(3) 0.034(4) 0.011(3) 0.007(3) -0.011(3)
F4 0.040(4) 0.047(4) 0.038(4) 0.010(3) -0.004(3) -0.030(3)
F5 0.028(3) 0.043(3) 0.038(4) 0.014(3) 0.000(3) 0.003(3)
F6 0.043(4) 0.026(3) 0.024(3) 0.005(2) 0.000(3) 0.008(2)
F7 0.023(3) 0.044(4) 0.031(3) 0.003(3) 0.004(2) -0.018(3)
F8 0.015(3) 0.048(4) 0.036(4) 0.009(3) -0.002(2) -0.012(2)
F9 0.047(4) 0.017(3) 0.023(3) 0.009(2) 0.007(3) 0.002(2)
F10 0.048(4) 0.015(3) 0.034(4) 0.007(2) -0.004(3) -0.006(2)
F11 0.014(3) 0.061(4) 0.030(4) -0.002(3) -0.003(2) -0.006(2)
F12 0.021(3) 0.059(4) 0.032(4) 0.010(3) 0.003(2) 0.019(3)
F13 0.065(4) 0.016(3) 0.023(3) 0.003(2) 0.003(3) -0.011(3)
F14 0.023(3) 0.018(3) 0.025(3) 0.004(2) -0.001(2) -0.007(2)
F15 0.014(2) 0.023(3) 0.033(3) 0.002(2) 0.000(2) 0.006(2)
F16 0.037(4) 0.036(3) 0.039(4) 0.005(3) 0.006(3) -0.004(3)
F17 0.060(4) 0.041(4) 0.029(3) 0.005(3) -0.001(3) -0.004(3)
F18 0.059(4) 0.041(4) 0.045(4) 0.004(3) 0.018(3) -0.030(3)
F19 0.037(4) 0.036(3) 0.035(4) 0.004(3) -0.001(3) -0.016(3)
F20 0.041(4) 0.047(4) 0.035(4) 0.010(3) -0.004(3) 0.016(3)
F21 0.026(3) 0.046(4) 0.031(4) 0.009(3) 0.001(3) 0.007(3)
F22 0.046(4) 0.024(3) 0.032(4) 0.009(2) 0.003(3) -0.019(3)
F23 0.016(3) 0.044(4) 0.031(3) 0.001(3) 0.002(2) 0.003(2)
F24 0.046(4) 0.021(3) 0.023(3) 0.004(2) 0.000(3) -0.018(2)
F25 0.017(3) 0.056(4) 0.035(4) 0.013(3) 0.001(2) -0.003(2)
F26 0.056(4) 0.016(3) 0.027(3) 0.006(2) -0.002(3) -0.005(2)
F27 0.025(3) 0.056(4) 0.030(3) 0.000(3) 0.002(2) -0.023(3)
F28 0.068(4) 0.018(3) 0.034(4) 0.008(2) 0.007(3) 0.006(3)
F29 0.020(3) 0.016(3) 0.028(3) 0.003(2) 0.001(2) 0.007(2)
F30 0.013(2) 0.028(3) 0.030(3) 0.012(2) -0.001(2) -0.006(2)
F31 0.114(7) 0.028(3) 0.041(4) 0.005(3) 0.005(4) -0.002(3)
F32 0.068(5) 0.045(4) 0.028(4) 0.007(3) 0.013(3) -0.001(3)
F33 0.053(4) 0.059(5) 0.036(4) 0.005(3) -0.004(3) -0.018(3)
F34 0.028(3) 0.052(4) 0.042(4) 0.016(3) 0.011(3) -0.001(3)
F35 0.048(4) 0.022(3) 0.033(4) 0.007(2) 0.007(3) -0.002(2)
F36 0.031(3) 0.040(4) 0.030(4) 0.002(3) 0.004(2) -0.017(3)
F37 0.059(4) 0.023(3) 0.028(4) 0.008(2) 0.007(3) 0.005(3)
F38 0.024(3) 0.023(3) 0.022(3) 0.008(2) 0.000(2) 0.001(2)
F39 0.026(3) 0.039(4) 0.038(4) 0.007(3) -0.001(3) -0.015(3)
F40 0.035(3) 0.028(3) 0.034(4) 0.003(3) 0.004(3) -0.019(3)
F41 0.034(3) 0.026(3) 0.037(4) 0.007(3) 0.002(3) 0.008(2)
F42 0.021(3) 0.034(3) 0.024(3) 0.006(2) 0.002(2) 0.010(2)
F43 0.021(3) 0.023(3) 0.024(3) 0.004(2) 0.001(2) -0.011(2)
F44 0.017(3) 0.019(3) 0.029(3) 0.005(2) 0.005(2) -0.007(2)
F45 0.014(2) 0.025(3) 0.025(3) 0.001(2) 0.002(2) 0.007(2)
F46 0.052(4) 0.060(5) 0.032(4) 0.006(3) -0.004(3) 0.003(3)
F47 0.067(5) 0.046(4) 0.025(3) 0.005(3) 0.011(3) -0.009(3)
F48 0.134(8) 0.029(3) 0.041(5) 0.013(3) 0.004(5) -0.012(4)
F49 0.056(4) 0.020(3) 0.029(4) 0.004(2) 0.006(3) -0.008(3)
F50 0.031(3) 0.049(4) 0.037(4) 0.000(3) 0.011(3) -0.009(3)
F51 0.025(3) 0.050(4) 0.027(4) 0.011(3) 0.001(2) 0.008(3)
F52 0.045(4) 0.020(3) 0.028(3) 0.007(2) 0.010(3) -0.010(2)
F53 0.028(3) 0.020(3) 0.028(3) 0.005(2) 0.002(2) -0.015(2)
F54 0.020(3) 0.041(3) 0.029(3) 0.004(3) 0.002(2) 0.004(2)
F55 0.026(3) 0.032(3) 0.031(3) 0.009(3) 0.007(2) 0.012(2)
F56 0.033(3) 0.031(3) 0.030(3) 0.008(3) -0.002(2) -0.020(3)
F57 0.014(3) 0.030(3) 0.036(3) 0.009(2) -0.002(2) -0.016(2)
F58 0.021(3) 0.022(3) 0.033(3) 0.004(2) 0.000(2) 0.001(2)
F59 0.019(3) 0.020(3) 0.028(3) 0.007(2) 0.002(2) 0.007(2)
F60 0.009(2) 0.027(3) 0.029(3) 0.005(2) -0.001(2) -0.013(2)
O1 0.009(3) 0.024(4) 0.032(4) 0.005(3) 0.001(3) 0.001(2)
O2 0.023(4) 0.037(4) 0.040(5) 0.003(3) 0.002(3) -0.002(3)
O3 0.008(3) 0.031(4) 0.030(4) 0.014(3) 0.003(3) 0.001(2)
O4 0.016(3) 0.035(4) 0.046(5) 0.008(3) -0.001(3) -0.001(3)
O5 0.004(3) 0.025(4) 0.026(4) 0.001(3) -0.001(2) 0.001(2)
O6 0.018(3) 0.039(4) 0.036(5) 0.002(3) 0.003(3) 0.001(3)
O7 0.003(3) 0.029(4) 0.020(4) 0.007(3) 0.002(2) -0.002(2)
O8 0.013(3) 0.039(4) 0.045(5) 0.010(4) 0.003(3) 0.003(3)

loop_
_atom_type_symbol
_atom_type_description
_atom_type_scat_dispersion_real
_atom_type_scat_dispersion_imag
_atom_type_scat_source
C C 0.0033 0.0016 'International Tables Vol C Tables 4.2.6.8 and 6.1.1.4'
H H 0.0000 0.0000 'International Tables Vol C Tables 4.2.6.8 and 6.1.1.4'
O O 0.0106 0.0060 'International Tables Vol C Tables 4.2.6.8 and 6.1.1.4'
F F 0.0171 0.0103 'International Tables Vol C Tables 4.2.6.8 and 6.1.1.4'

loop_
_geom_angle_atom_site_label_1
_geom_angle_atom_site_label_2
_geom_angle_atom_site_label_3
_geom_angle
F2 C1 F1 109.9(10)
F2 C1 F3 108.2(10)
F1 C1 F3 105.7(9)
F2 C1 C2 110.9(9)
F1 C1 C2 111.6(10)
F3 C1 C2 110.3(9)
F4 C2 F5 108.9(9)
F4 C2 C1 106.8(9)
F5 C2 C1 108.0(8)
F4 C2 C3 108.8(8)
F5 C2 C3 108.1(9)
C1 C2 C3 116.1(9)
F6 C3 F7 108.7(8)
F6 C3 C4 108.1(8)
F7 C3 C4 108.8(8)
F6 C3 C2 108.6(8)
F7 C3 C2 107.1(8)
C4 C3 C2 115.4(8)
F8 C4 F9 109.1(8)
F8 C4 C3 108.8(8)
F9 C4 C3 108.0(7)
F8 C4 C5 109.7(8)
F9 C4 C5 107.9(8)
C3 C4 C5 113.3(8)
F11 C5 F10 109.1(8)
F11 C5 C6 109.0(8)
F10 C5 C6 107.5(8)
F11 C5 C4 110.1(8)
F10 C5 C4 106.7(7)
C6 C5 C4 114.3(8)
F13 C6 F12 108.4(8)
F13 C6 C5 108.7(8)
F12 C6 C5 109.0(8)
F13 C6 C7 106.0(8)
F12 C6 C7 107.1(8)
C5 C6 C7 117.3(8)
F15 C7 F14 107.6(7)
F15 C7 C8 111.4(8)
F14 C7 C8 109.7(8)
F15 C7 C6 108.7(8)
F14 C7 C6 107.9(8)
C8 C7 C6 111.4(8)
O1 C8 O2 127.1(9)
O1 C8 C7 117.7(8)
O2 C8 C7 115.2(8)
F18 C9 F17 109.4(9)
F18 C9 F16 108.2(10)
F17 C9 F16 107.5(9)
F18 C9 C10 111.1(9)
F17 C9 C10 110.0(9)
F16 C9 C10 110.5(8)
F20 C10 F19 108.3(8)
F20 C10 C9 106.7(8)
F19 C10 C9 107.0(9)
F20 C10 C11 110.0(9)
F19 C10 C11 109.6(8)
C9 C10 C11 114.9(9)
F22 C11 F21 109.4(8)
F22 C11 C10 108.2(8)
F21 C11 C10 108.3(9)
F22 C11 C12 108.8(8)
F21 C11 C12 108.0(8)
C10 C11 C12 114.1(8)
F24 C12 F23 108.8(7)
F24 C12 C11 109.0(8)
F23 C12 C11 108.8(8)
F24 C12 C13 109.4(8)
F23 C12 C13 107.8(8)
C11 C12 C13 112.9(7)
F26 C13 F25 110.5(7)
F26 C13 C14 108.7(8)
F25 C13 C14 107.6(8)
F26 C13 C12 108.9(8)
F25 C13 C12 107.6(8)
C14 C13 C12 113.6(7)
F27 C14 F28 107.7(8)
F27 C14 C13 108.5(8)
F28 C14 C13 109.0(8)
F27 C14 C15 108.4(8)
F28 C14 C15 106.9(8)
C13 C14 C15 116.0(8)
F29 C15 F30 108.0(7)
F29 C15 C14 108.3(8)
F30 C15 C14 109.7(8)
F29 C15 C16 110.3(8)
F30 C15 C16 109.8(7)
C14 C15 C16 110.6(8)
O3 C16 O4 126.4(9)
O3 C16 C15 115.5(8)
O4 C16 C15 118.0(8)
F32 C17 F33 108.8(10)
F32 C17 F31 107.7(10)
F33 C17 F31 108.7(10)
F32 C17 C18 111.5(10)
F33 C17 C18 110.6(10)
F31 C17 C18 109.5(10)
F34 C18 F35 107.9(8)
F34 C18 C17 107.7(10)
F35 C18 C17 106.6(9)
F34 C18 C19 108.9(9)
F35 C18 C19 108.6(8)
C17 C18 C19 116.9(9)
F36 C19 F37 108.9(8)
F36 C19 C18 108.8(9)
F37 C19 C18 107.3(9)
F36 C19 C20 109.2(9)
F37 C19 C20 106.4(8)
C18 C19 C20 116.0(8)
F39 C20 F38 107.2(8)
F39 C20 C21 108.4(8)
F38 C20 C21 108.3(8)
F39 C20 C19 108.8(9)
F38 C20 C19 106.3(8)
C21 C20 C19 117.3(8)
F41 C21 F40 106.6(7)
F41 C21 C22 110.2(8)
F40 C21 C22 107.6(8)
F41 C21 C20 108.3(8)
F40 C21 C20 108.0(8)
C22 C21 C20 115.7(8)
F42 C22 F43 108.7(7)
F42 C22 C23 107.6(8)
F43 C22 C23 105.6(7)
F42 C22 C21 109.7(8)
F43 C22 C21 106.6(7)
C23 C22 C21 118.2(8)
F44 C23 F45 106.8(7)
F44 C23 C22 108.7(7)
F45 C23 C22 109.7(8)
F44 C23 C24 109.8(8)
F45 C23 C24 109.9(8)
C22 C23 C24 111.8(8)
O5 C24 O6 125.9(9)
O5 C24 C23 118.4(8)
O6 C24 C23 115.6(8)
F48 C25 F47 107.7(9)
F48 C25 F46 108.4(11)
F47 C25 F46 106.7(10)
F48 C25 C26 111.6(10)
F47 C25 C26 111.1(10)
F46 C25 C26 111.1(9)
F50 C26 F49 106.6(9)
F50 C26 C25 107.4(9)
F49 C26 C25 106.6(9)
F50 C26 C27 109.8(9)
F49 C26 C27 110.0(8)
C25 C26 C27 116.0(10)
F52 C27 F51 108.6(8)
F52 C27 C26 108.1(8)
F51 C27 C26 107.5(8)
F52 C27 C28 109.8(8)
F51 C27 C28 107.4(8)
C26 C27 C28 115.3(9)
F53 C28 F54 108.6(8)
F53 C28 C29 110.0(8)
F54 C28 C29 108.8(8)
F53 C28 C27 108.2(8)
F54 C28 C27 106.7(8)
C29 C28 C27 114.3(8)
F56 C29 F55 110.5(8)
F56 C29 C28 109.0(8)
F55 C29 C28 108.6(8)
F56 C29 C30 108.2(8)
F55 C29 C30 107.3(8)
C28 C29 C30 113.3(8)
F57 C30 F58 108.5(7)
F57 C30 C31 107.2(7)
F58 C30 C31 108.9(7)
F57 C30 C29 108.3(7)
F58 C30 C29 107.4(8)
C31 C30 C29 116.4(8)
F59 C31 F60 108.2(7)
F59 C31 C30 111.4(8)
F60 C31 C30 108.4(7)
F59 C31 C32 109.6(7)
F60 C31 C32 108.8(7)
C30 C31 C32 110.3(7)
O7 C32 O8 125.4(9)
O7 C32 C31 117.8(8)
O8 C32 C31 116.7(8)
C8 O2 H2 109.5
C16 O4 H4 109.5
C24 O6 H6 109.5
C32 O8 H8 109.5

loop_
_geom_bond_atom_site_label_1
_geom_bond_atom_site_label_2
_geom_bond_distance
C1 F2 1.310(14)
C1 F1 1.317(13)
C1 F3 1.355(12)
C1 C2 1.518(16)
C2 F4 1.332(11)
C2 F5 1.334(13)
C2 C3 1.546(15)
C3 F6 1.348(12)
C3 F7 1.350(11)
C3 C4 1.540(15)
C4 F8 1.333(11)
C4 F9 1.349(11)
C4 C5 1.570(14)
C5 F11 1.307(11)
C5 F10 1.371(10)
C5 C6 1.523(15)
C6 F13 1.330(11)
C6 F12 1.370(11)
C6 C7 1.559(14)
C7 F15 1.344(11)
C7 F14 1.352(11)
C7 C8 1.541(14)
C8 O1 1.229(11)
C8 O2 1.330(12)
C9 F18 1.311(12)
C9 F17 1.325(13)
C9 F16 1.336(13)
C9 C10 1.536(16)
C10 F20 1.328(12)
C10 F19 1.359(11)
C10 C11 1.537(15)
C11 F22 1.342(11)
C11 F21 1.359(12)
C11 C12 1.555(14)
C12 F24 1.321(11)
C12 F23 1.340(11)
C12 C13 1.576(14)
C13 F26 1.317(11)
C13 F25 1.349(11)
C13 C14 1.544(13)
C14 F27 1.327(12)
C14 F28 1.360(12)
C14 C15 1.544(14)
C15 F29 1.353(11)
C15 F30 1.361(10)
C15 C16 1.556(13)
C16 O3 1.241(11)
C16 O4 1.288(12)
C17 F32 1.309(14)
C17 F33 1.332(16)
C17 F31 1.333(14)
C17 C18 1.515(17)
C18 F34 1.349(12)
C18 F35 1.367(12)
C18 C19 1.533(15)
C19 F36 1.345(12)
C19 F37 1.360(12)
C19 C20 1.537(15)
C20 F39 1.336(11)
C20 F38 1.374(12)
C20 C21 1.534(14)
C21 F41 1.354(11)
C21 F40 1.369(11)
C21 C22 1.532(14)
C22 F42 1.318(11)
C22 F43 1.368(10)
C22 C23 1.527(14)
C23 F44 1.359(10)
C23 F45 1.375(11)
C23 C24 1.538(14)
C24 O5 1.239(11)
C24 O6 1.331(12)
C25 F48 1.326(13)
C25 F47 1.340(14)
C25 F46 1.349(15)
C25 C26 1.510(16)
C26 F50 1.345(12)
C26 F49 1.362(11)
C26 C27 1.527(16)
C27 F52 1.336(11)
C27 F51 1.361(12)
C27 C28 1.555(14)
C28 F53 1.332(11)
C28 F54 1.355(12)
C28 C29 1.537(15)
C29 F56 1.337(11)
C29 F55 1.337(11)
C29 C30 1.574(14)
C30 F57 1.346(10)
C30 F58 1.364(11)
C30 C31 1.535(14)
C31 F59 1.342(11)
C31 F60 1.367(10)
C31 C32 1.557(13)
C32 O7 1.229(11)
C32 O8 1.321(12)
O2 H2 0.8400
O4 H4 0.8400
O6 H6 0.8400
O8 H8 0.8400

loop_
_geom_hbond_atom_site_label_D
_geom_hbond_atom_site_label_H
_geom_hbond_atom_site_label_A
_geom_hbond_distance_DH
_geom_hbond_distance_HA
_geom_hbond_distance_DA
_geom_hbond_angle_DHA
_geom_hbond_site_symmetry_A
O2 H2 F15 0.84 2.22 2.648(10) 112 .
O2 H2 O3 0.84 2.18 2.783(10) 129 .
O4 H4 F30 0.84 2.18 2.669(9) 117 .
O4 H4 O1 0.84 2.08 2.827(10) 147 1_655
O6 H6 F43 0.84 2.52 3.003(10) 118 .
O6 H6 O7 0.84 2.20 2.805(10) 129 .
O8 H8 F60 0.84 2.23 2.693(9) 115 .
O8 H8 O5 0.84 2.12 2.827(9) 141 1_655

loop_
_geom_torsion_atom_site_label_1
_geom_torsion_atom_site_label_2
_geom_torsion_atom_site_label_3
_geom_torsion_atom_site_label_4
_geom_torsion
F2 C1 C2 F4 -72.3(12)
F1 C1 C2 F4 50.6(12)
F3 C1 C2 F4 167.8(9)
F2 C1 C2 F5 170.7(9)
F1 C1 C2 F5 -66.4(11)
F3 C1 C2 F5 50.8(12)
F2 C1 C2 C3 49.1(13)
F1 C1 C2 C3 172.0(8)
F3 C1 C2 C3 -70.7(12)
F4 C2 C3 F6 48.2(11)
F5 C2 C3 F6 166.3(8)
C1 C2 C3 F6 -72.2(11)
F4 C2 C3 F7 165.4(9)
F5 C2 C3 F7 -76.5(10)
C1 C2 C3 F7 45.0(12)
F4 C2 C3 C4 -73.4(11)
F5 C2 C3 C4 44.7(11)
C1 C2 C3 C4 166.3(8)
F6 C3 C4 F8 -77.7(10)
F7 C3 C4 F8 164.5(8)
C2 C3 C4 F8 44.1(11)
F6 C3 C4 F9 164.0(7)
F7 C3 C4 F9 46.2(10)
C2 C3 C4 F9 -74.2(10)
F6 C3 C4 C5 44.6(10)
F7 C3 C4 C5 -73.3(10)
C2 C3 C4 C5 166.4(7)
F8 C4 C5 F11 156.8(8)
F9 C4 C5 F11 -84.5(9)
C3 C4 C5 F11 34.9(11)
F8 C4 C5 F10 38.5(11)
F9 C4 C5 F10 157.2(7)
C3 C4 C5 F10 -83.3(9)
F8 C4 C5 C6 -80.1(10)
F9 C4 C5 C6 38.6(10)
C3 C4 C5 C6 158.1(8)
F11 C5 C6 F13 49.6(10)
F10 C5 C6 F13 167.7(8)
C4 C5 C6 F13 -74.1(10)
F11 C5 C6 F12 167.6(7)
F10 C5 C6 F12 -74.3(9)
C4 C5 C6 F12 43.9(10)
F11 C5 C6 C7 -70.5(10)
F10 C5 C6 C7 47.6(11)
C4 C5 C6 C7 165.7(8)
F13 C6 C7 F15 -78.7(9)
F12 C6 C7 F15 165.7(7)
C5 C6 C7 F15 42.8(11)
F13 C6 C7 F14 164.8(8)
F12 C6 C7 F14 49.2(10)
C5 C6 C7 F14 -73.7(10)
F13 C6 C7 C8 44.4(10)
F12 C6 C7 C8 -71.2(9)
C5 C6 C7 C8 165.9(8)
F15 C7 C8 O1 -158.3(8)
F14 C7 C8 O1 -39.3(11)
C6 C7 C8 O1 80.1(10)
F15 C7 C8 O2 23.9(11)
F14 C7 C8 O2 143.0(8)
C6 C7 C8 O2 -97.6(10)
F18 C9 C10 F20 72.2(12)
F17 C9 C10 F20 -49.2(11)
F16 C9 C10 F20 -167.7(8)
F18 C9 C10 F19 -172.0(9)
F17 C9 C10 F19 66.6(11)
F16 C9 C10 F19 -51.9(11)
F18 C9 C10 C11 -50.1(13)
F17 C9 C10 C11 -171.5(8)
F16 C9 C10 C11 70.0(11)
F20 C10 C11 F22 -47.2(11)
F19 C10 C11 F22 -166.2(8)
C9 C10 C11 F22 73.3(11)
F20 C10 C11 F21 -165.6(8)
F19 C10 C11 F21 75.3(10)
C9 C10 C11 F21 -45.1(11)
F20 C10 C11 C12 74.1(10)
F19 C10 C11 C12 -44.9(12)
C9 C10 C11 C12 -165.4(8)
F22 C11 C12 F24 -165.2(8)
F21 C11 C12 F24 -46.6(10)
C10 C11 C12 F24 73.9(10)
F22 C11 C12 F23 76.2(10)
F21 C11 C12 F23 -165.1(7)
C10 C11 C12 F23 -44.7(11)
F22 C11 C12 C13 -43.4(11)
F21 C11 C12 C13 75.3(10)
C10 C11 C12 C13 -164.3(8)
F24 C12 C13 F26 -157.5(8)
F23 C12 C13 F26 -39.3(10)
C11 C12 C13 F26 80.9(10)
F24 C12 C13 F25 82.7(9)
F23 C12 C13 F25 -159.1(7)
C11 C12 C13 F25 -38.9(10)
F24 C12 C13 C14 -36.3(11)
F23 C12 C13 C14 82.0(10)
C11 C12 C13 C14 -157.9(8)
F26 C13 C14 F27 75.6(10)
F25 C13 C14 F27 -164.7(8)
C12 C13 C14 F27 -45.8(11)
F26 C13 C14 F28 -167.3(8)
F25 C13 C14 F28 -47.6(10)
C12 C13 C14 F28 71.3(10)
F26 C13 C14 C15 -46.6(11)
F25 C13 C14 C15 73.0(10)
C12 C13 C14 C15 -168.0(8)
F27 C14 C15 F29 -49.2(10)
F28 C14 C15 F29 -165.1(7)
C13 C14 C15 F29 73.1(10)
F27 C14 C15 F30 -166.9(7)
F28 C14 C15 F30 77.2(9)
C13 C14 C15 F30 -44.6(11)
F27 C14 C15 C16 71.8(10)
F28 C14 C15 C16 -44.0(10)
C13 C14 C15 C16 -165.8(8)
F29 C15 C16 O3 39.7(12)
F30 C15 C16 O3 158.6(8)
C14 C15 C16 O3 -80.2(11)
F29 C15 C16 O4 -141.5(9)
F30 C15 C16 O4 -22.5(12)
C14 C15 C16 O4 98.7(10)
F32 C17 C18 F34 -46.9(13)
F33 C17 C18 F34 -168.1(8)
F31 C17 C18 F34 72.1(12)
F32 C17 C18 F35 68.7(12)
F33 C17 C18 F35 -52.6(11)
F31 C17 C18 F35 -172.3(9)
F32 C17 C18 C19 -169.8(10)
F33 C17 C18 C19 69.0(12)
F31 C17 C18 C19 -50.7(14)
F34 C18 C19 F36 -163.6(8)
F35 C18 C19 F36 79.1(10)
C17 C18 C19 F36 -41.4(13)
F34 C18 C19 F37 -46.0(11)
F35 C18 C19 F37 -163.2(8)
C17 C18 C19 F37 76.2(12)
F34 C18 C19 C20 72.7(11)
F35 C18 C19 C20 -44.5(12)
C17 C18 C19 C20 -165.0(10)
F36 C19 C20 F39 -165.0(8)
F37 C19 C20 F39 77.6(10)
C18 C19 C20 F39 -41.6(12)
F36 C19 C20 F38 -49.8(10)
F37 C19 C20 F38 -167.1(7)
C18 C19 C20 F38 73.6(11)
F36 C19 C20 C21 71.5(11)
F37 C19 C20 C21 -45.9(12)
C18 C19 C20 C21 -165.1(9)
F39 C20 C21 F41 -50.5(10)
F38 C20 C21 F41 -166.6(7)
C19 C20 C21 F41 73.2(11)
F39 C20 C21 F40 -165.6(8)
F38 C20 C21 F40 78.4(9)
C19 C20 C21 F40 -41.9(12)
F39 C20 C21 C22 73.8(11)
F38 C20 C21 C22 -42.2(11)
C19 C20 C21 C22 -162.5(8)
F41 C21 C22 F42 -168.0(7)
F40 C21 C22 F42 -52.2(10)
C20 C21 C22 F42 68.7(10)
F41 C21 C22 F43 74.4(9)
F40 C21 C22 F43 -169.8(7)
C20 C21 C22 F43 -48.9(10)
F41 C21 C22 C23 -44.1(11)
F40 C21 C22 C23 71.7(10)
C20 C21 C22 C23 -167.4(8)
F42 C22 C23 F44 71.2(9)
F43 C22 C23 F44 -172.8(7)
C21 C22 C23 F44 -53.7(10)
F42 C22 C23 F45 -172.3(7)
F43 C22 C23 F45 -56.3(9)
C21 C22 C23 F45 62.8(10)
F42 C22 C23 C24 -50.1(9)
F43 C22 C23 C24 65.9(9)
C21 C22 C23 C24 -175.0(7)
F44 C23 C24 O5 -31.8(12)
F45 C23 C24 O5 -149.0(8)
C22 C23 C24 O5 88.9(10)
F44 C23 C24 O6 151.5(8)
F45 C23 C24 O6 34.3(11)
C22 C23 C24 O6 -87.8(10)
F48 C25 C26 F50 -73.5(13)
F47 C25 C26 F50 46.7(12)
F46 C25 C26 F50 165.4(9)
F48 C25 C26 F49 172.6(10)
F47 C25 C26 F49 -67.2(12)
F46 C25 C26 F49 51.4(12)
F48 C25 C26 C27 49.8(14)
F47 C25 C26 C27 170.0(9)
F46 C25 C26 C27 -71.4(12)
F50 C26 C27 F52 48.5(11)
F49 C26 C27 F52 165.5(8)
C25 C26 C27 F52 -73.5(11)
F50 C26 C27 F51 165.5(8)
F49 C26 C27 F51 -77.5(10)
C25 C26 C27 F51 43.6(11)
F50 C26 C27 C28 -74.7(10)
F49 C26 C27 C28 42.2(12)
C25 C26 C27 C28 163.3(9)
F52 C27 C28 F53 165.4(8)
F51 C27 C28 F53 47.6(11)
C26 C27 C28 F53 -72.2(11)
F52 C27 C28 F54 -77.9(10)
F51 C27 C28 F54 164.3(8)
C26 C27 C28 F54 44.5(11)
F52 C27 C28 C29 42.5(11)
F51 C27 C28 C29 -75.3(10)
C26 C27 C28 C29 164.9(8)
F53 C28 C29 F56 164.8(8)
F54 C28 C29 F56 46.0(10)
C27 C28 C29 F56 -73.2(10)
F53 C28 C29 F55 -74.8(10)
F54 C28 C29 F55 166.4(7)
C27 C28 C29 F55 47.2(10)
F53 C28 C29 C30 44.3(11)
F54 C28 C29 C30 -74.5(9)
C27 C28 C29 C30 166.3(8)
F56 C29 C30 F57 169.9(8)
F55 C29 C30 F57 50.7(10)
C28 C29 C30 F57 -69.1(10)
F56 C29 C30 F58 -73.1(9)
F55 C29 C30 F58 167.7(7)
C28 C29 C30 F58 47.8(10)
F56 C29 C30 C31 49.1(11)
F55 C29 C30 C31 -70.1(10)
C28 C29 C30 C31 170.1(8)
F57 C30 C31 F59 -68.9(9)
F58 C30 C31 F59 174.0(7)
C29 C30 C31 F59 52.5(10)
F57 C30 C31 F60 172.1(7)
F58 C30 C31 F60 55.0(9)
C29 C30 C31 F60 -66.5(10)
F57 C30 C31 C32 53.1(9)
F58 C30 C31 C32 -64.1(9)
C29 C30 C31 C32 174.4(7)
F59 C31 C32 O7 31.2(12)
F60 C31 C32 O7 149.4(8)
C30 C31 C32 O7 -91.8(10)
F59 C31 C32 O8 -152.3(8)
F60 C31 C32 O8 -34.1(11)
C30 C31 C32 O8 84.7(10)
